data_4074886
loop_
_publ_author_name
'Carmona, Daniel'
'Vega, Cristina'
'Garc\'ia, N\'estor'
'Lahoz, Fernando J.'
'Elipe, Sergio'
'Oro, Luis A.'
'Lamata, M. Pilar'
'Viguri, Fernando'
'Borao, Rosana'

_publ_section_title
;
 Chiral Phosphinooxazoline&#x2212;Ruthenium(II) and &#x2212;Osmium(II)
 Complexes as Catalysts in Diels&#x2212;Alder Reactions
;
_journal_issue 7
_journal_name_full Organometallics
_journal_page_first 1592
_journal_paper_doi 10.1021/om050973d
_journal_volume 25
_journal_year 2006
_chemical_absolute_configuration rmad
_chemical_formula_moiety 'C34 H38 Cl  N O Os P +, F6 Sb -'
_chemical_formula_sum 'C34 H38 Cl F6 N O Os P Sb'
_chemical_formula_weight 969.02
_chemical_name_systematic
; 
 ? 
;
_space_group_IT_number 19
_symmetry_cell_setting orthorhombic
_symmetry_space_group_name_Hall 'P 2ac 2ab'
_symmetry_space_group_name_H-M 'P 21 21 21'
_atom_sites_solution_hydrogens geom
_atom_sites_solution_primary direct
_atom_sites_solution_secondary difmap
_audit_creation_method SHELXL-97
_cell_angle_alpha 90.00
_cell_angle_beta 90.00
_cell_angle_gamma 90.00
_cell_formula_units_Z 4
_cell_length_a 8.8403(9)
_cell_length_b 14.6825(16)
_cell_length_c 27.236(2)
_cell_measurement_reflns_used 36
_cell_measurement_temperature 200(2)
_cell_measurement_theta_max 17.5
_cell_measurement_theta_min 12.5
_cell_volume 3535.2(6)
_computing_cell_refinement 'XSCANS v. 2.1 (Siemens)'
_computing_data_collection 'XSCANS v. 2.1 (Siemens)'
_computing_data_reduction 'XSCANS v. 2.1 (Siemens)'
_computing_molecular_graphics 'XP program, SHELXTL v6.10,Bruker2000'
_computing_publication_material 'XCIF program, SHELXTL v6.10,Bruker'
_computing_structure_refinement 'SHELXL-97 (Sheldrick, 1997)'
_computing_structure_solution 'SHELXS-97 (Sheldrick, 1990)'
_diffrn_ambient_temperature 200(2)
_diffrn_measured_fraction_theta_full 0.999
_diffrn_measured_fraction_theta_max 0.999
_diffrn_measurement_device_type 'four circle diffractometer,Siemens P4'
_diffrn_measurement_method '\w/2\q scans'
_diffrn_radiation_monochromator graphite
_diffrn_radiation_source 'fine-focus sealed tube'
_diffrn_radiation_type MoK\a
_diffrn_radiation_wavelength 0.71073
_diffrn_reflns_av_R_equivalents 0.0288
_diffrn_reflns_av_sigmaI/netI 0.0439
_diffrn_reflns_limit_h_max 10
_diffrn_reflns_limit_h_min -10
_diffrn_reflns_limit_k_max 17
_diffrn_reflns_limit_k_min -17
_diffrn_reflns_limit_l_max 32
_diffrn_reflns_limit_l_min -32
_diffrn_reflns_number 7161
_diffrn_reflns_theta_full 25.00
_diffrn_reflns_theta_max 25.00
_diffrn_reflns_theta_min 2.04
_diffrn_standards_decay_% 0
_diffrn_standards_interval_count 100
_diffrn_standards_number 3
_exptl_absorpt_coefficient_mu 4.535
_exptl_absorpt_correction_T_max 0.3355
_exptl_absorpt_correction_T_min 0.1970
_exptl_absorpt_correction_type psi-scan
_exptl_absorpt_process_details
; 
 Azimuthal psi-scans of 14 reflections at 10\% intervals.
 Data corrected with the program XPREP (SHELXTL v. 5 Bruker)
;
_exptl_crystal_colour yellow-orange
_exptl_crystal_density_diffrn 1.821
_exptl_crystal_density_method 'not measured'
_exptl_crystal_description prism
_exptl_crystal_F_000 1880
_exptl_crystal_size_max 0.44
_exptl_crystal_size_mid 0.42
_exptl_crystal_size_min 0.24
_refine_diff_density_max 1.194
_refine_diff_density_min -1.611
_refine_diff_density_rms 0.109
_refine_ls_abs_structure_details 'Flack H D (1983), Acta Cryst. A39, 876-881'
_refine_ls_abs_structure_Flack -0.023(9)
_refine_ls_extinction_method none
_refine_ls_goodness_of_fit_ref 1.033
_refine_ls_hydrogen_treatment refU
_refine_ls_matrix_type full
_refine_ls_number_parameters 464
_refine_ls_number_reflns 6226
_refine_ls_number_restraints 55
_refine_ls_restrained_S_all 1.032
_refine_ls_R_factor_all 0.0511
_refine_ls_R_factor_gt 0.0394
_refine_ls_shift/su_max 0.012
_refine_ls_shift/su_mean 0.001
_refine_ls_structure_factor_coef Fsqd
_refine_ls_weighting_details 'calc w=1/[\s^2^(Fo^2^)+(0.0408P)^2^+8.7117P] where P=(Fo^2^+2Fc^2^)/3'
_refine_ls_weighting_scheme calc
_refine_ls_wR_factor_gt 0.0821
_refine_ls_wR_factor_ref 0.0877
_reflns_number_gt 5441
_reflns_number_total 6226
_reflns_threshold_expression >2sigma(I)
_cod_data_source_file om050973dsi20051111_011849.cif
_cod_data_source_block compound4a
_cod_original_sg_symbol_Hall 'P 2ac 2ab''
_cod_database_code 4074886

loop_
_symmetry_equiv_pos_as_xyz
'x, y, z'
'-x+1/2, -y, z+1/2'
'x+1/2, -y+1/2, -z'
'-x, y+1/2, -z+1/2'

loop_
_atom_site_label
_atom_site_type_symbol
_atom_site_fract_x
_atom_site_fract_y
_atom_site_fract_z
_atom_site_U_iso_or_equiv
_atom_site_adp_type
_atom_site_occupancy
_atom_site_symmetry_multiplicity
_atom_site_calc_flag
_atom_site_refinement_flags
_atom_site_disorder_assembly
_atom_site_disorder_group
Os Os 0.29695(4) 0.52769(2) 0.326140(12) 0.03400(10) Uani 1 1 d . . .
Cl1 Cl 0.5513(3) 0.58759(17) 0.33155(9) 0.0521(6) Uani 1 1 d . . .
P1 P 0.3147(3) 0.50783(13) 0.41020(7) 0.0291(5) Uani 1 1 d . . .
C1 C 0.4087(11) 0.6051(6) 0.4391(3) 0.035(2) Uani 1 1 d . . .
C2 C 0.3922(11) 0.6942(5) 0.4201(3) 0.033(2) Uani 1 1 d . . .
C3 C 0.4611(13) 0.7670(7) 0.4419(4) 0.049(3) Uani 1 1 d . . .
H3 H 0.4623 0.8237 0.4252 0.066(9) Uiso 1 1 d R . .
C4 C 0.5472(13) 0.7522(7) 0.4848(4) 0.055(3) Uani 1 1 d . . .
H4 H 0.5983 0.8108 0.4941 0.066(9) Uiso 1 1 d R . .
C5 C 0.5610(12) 0.6671(7) 0.5039(3) 0.048(2) Uani 1 1 d . . .
H5 H 0.6023 0.6582 0.5361 0.066(9) Uiso 1 1 d R . .
C6 C 0.4939(10) 0.5941(6) 0.4816(3) 0.039(2) Uani 1 1 d . . .
H6 H 0.5186 0.5376 0.4966 0.066(9) Uiso 1 1 d R . .
C7 C 0.4219(10) 0.4065(6) 0.4264(3) 0.036(2) Uani 1 1 d . . .
C8 C 0.5739(12) 0.4033(8) 0.4158(4) 0.056(3) Uani 1 1 d . . .
H8 H 0.6375 0.4620 0.4068 0.066(9) Uiso 1 1 d R . .
C9 C 0.6566(12) 0.3246(8) 0.4256(5) 0.065(3) Uani 1 1 d . . .
H9 H 0.7574 0.3221 0.4136 0.066(9) Uiso 1 1 d R . .
C10 C 0.5848(14) 0.2486(7) 0.4436(4) 0.062(3) Uani 1 1 d . . .
H10 H 0.6419 0.1880 0.4410 0.066(9) Uiso 1 1 d R . .
C11 C 0.4324(15) 0.2518(7) 0.4529(4) 0.064(3) Uani 1 1 d . . .
H11 H 0.3818 0.1906 0.4644 0.066(9) Uiso 1 1 d R . .
C12 C 0.3504(12) 0.3297(6) 0.4446(4) 0.046(3) Uani 1 1 d . . .
H12 H 0.2349 0.3365 0.4534 0.066(9) Uiso 1 1 d R . .
C13 C 0.1431(10) 0.5059(5) 0.4469(3) 0.032(2) Uani 1 1 d . . .
C14 C 0.0069(10) 0.5351(7) 0.4272(3) 0.039(2) Uani 1 1 d . . .
H14 H -0.0021 0.5374 0.3925 0.066(9) Uiso 1 1 d R . .
C15 C -0.1199(11) 0.5382(8) 0.4561(4) 0.054(3) Uani 1 1 d . . .
H15 H -0.2129 0.5571 0.4419 0.066(9) Uiso 1 1 calc R . .
C16 C -0.1163(12) 0.5149(7) 0.5045(4) 0.052(3) Uani 1 1 d . . .
H16 H -0.2030 0.5084 0.5252 0.066(9) Uiso 1 1 d R . .
C17 C 0.0181(12) 0.4885(6) 0.5254(4) 0.047(2) Uani 1 1 d . . .
H17 H 0.0282 0.4658 0.5598 0.066(9) Uiso 1 1 d R . .
C18 C 0.1463(11) 0.4830(6) 0.4967(3) 0.041(2) Uani 1 1 d . . .
H18 H 0.2404 0.4716 0.5095 0.066(9) Uiso 1 1 d R . .
C19 C 0.1184(15) 0.4198(7) 0.3107(3) 0.055(3) Uani 1 1 d . . .
C20 C 0.2649(15) 0.3811(7) 0.3123(4) 0.057(3) Uani 1 1 d . . .
H20 H 0.3071 0.3509 0.3419 0.076(16) Uiso 1 1 d R . .
C21 C 0.3825(13) 0.4149(7) 0.2833(3) 0.053(3) Uani 1 1 d . . .
H21 H 0.4652 0.3789 0.2793 0.076(16) Uiso 1 1 d R . .
C22 C 0.3582(13) 0.4879(8) 0.2483(3) 0.055(3) Uani 1 1 d . . .
C23 C 0.2178(11) 0.5268(8) 0.2464(3) 0.046(2) Uani 1 1 d . . .
H23 H 0.2175 0.5925 0.2259 0.076(16) Uiso 1 1 d R . .
C24 C 0.0986(12) 0.4969(7) 0.2799(3) 0.049(3) Uani 1 1 d . . .
H24 H 0.0054 0.5378 0.2767 0.076(16) Uiso 1 1 d R . .
C25 C -0.0125(15) 0.3810(8) 0.3392(4) 0.075(4) Uani 1 1 d . . .
H25A H -0.0550 0.3290 0.3213 0.094(11) Uiso 1 1 calc R . .
H25B H -0.0905 0.4278 0.3433 0.094(11) Uiso 1 1 calc R . .
H25C H 0.0227 0.3608 0.3715 0.094(11) Uiso 1 1 calc R . .
C26 C 0.4861(13) 0.5168(11) 0.2141(3) 0.073(4) Uani 1 1 d . . .
H26 H 0.5914 0.5132 0.2330 0.076(16) Uiso 1 1 d R . .
C27 C 0.4777(15) 0.4559(11) 0.1678(4) 0.095(5) Uani 1 1 d . . .
H27A H 0.4390 0.3957 0.1768 0.094(11) Uiso 1 1 calc R . .
H27B H 0.5789 0.4497 0.1536 0.094(11) Uiso 1 1 calc R . .
H27C H 0.4098 0.4840 0.1437 0.094(11) Uiso 1 1 calc R . .
C28 C 0.4853(17) 0.6152(11) 0.2006(5) 0.105(6) Uani 1 1 d . . .
H28A H 0.5688 0.6276 0.1778 0.094(11) Uiso 1 1 calc R . .
H28B H 0.4976 0.6522 0.2302 0.094(11) Uiso 1 1 calc R . .
H28C H 0.3891 0.6303 0.1847 0.094(11) Uiso 1 1 calc R . .
N1 N 0.2327(9) 0.6622(5) 0.3444(3) 0.0398(19) Uani 1 1 d . . .
O1 O 0.2606(8) 0.8041(4) 0.3721(3) 0.0534(19) Uani 1 1 d . . .
C29 C 0.2967(12) 0.7141(5) 0.3766(3) 0.0401(19) Uani 1 1 d . . .
C30 C 0.1892(14) 0.8135(6) 0.3247(4) 0.063(3) Uani 1 1 d . . .
H30A H 0.2508 0.8362 0.3044 0.045(13) Uiso 1 1 d R . .
H30B H 0.0979 0.8699 0.3251 0.045(13) Uiso 1 1 d R . .
C31 C 0.1265(13) 0.7194(6) 0.3139(3) 0.049(3) Uani 1 1 d . . .
H31 H 0.1413 0.7039 0.2770 0.045(13) Uiso 1 1 d R . .
C32 C -0.0391(11) 0.7058(6) 0.3261(4) 0.046(2) Uani 1 1 d . . .
H32 H -0.0700 0.6424 0.3191 0.045(13) Uiso 1 1 d R . .
C33 C -0.0863(14) 0.7443(7) 0.3762(4) 0.063(3) Uani 1 1 d . . .
H33A H -0.1822 0.7166 0.3863 0.094(11) Uiso 1 1 calc R . .
H33B H -0.0989 0.8104 0.3737 0.094(11) Uiso 1 1 calc R . .
H33C H -0.0080 0.7304 0.4005 0.094(11) Uiso 1 1 calc R . .
C34 C -0.1369(14) 0.7493(8) 0.2853(4) 0.068(3) Uani 1 1 d . . .
H34A H -0.2433 0.7488 0.2953 0.094(11) Uiso 1 1 calc R . .
H34B H -0.1252 0.7144 0.2548 0.094(11) Uiso 1 1 calc R . .
H34C H -0.1041 0.8123 0.2798 0.094(11) Uiso 1 1 calc R . .
Sb1A Sb 0.5257(12) 0.3919(8) 0.6232(4) 0.0436(16) Uani 0.350(13) 1 d PD A 1
F1A F 0.640(3) 0.4583(16) 0.5784(8) 0.153(13) Uiso 0.350(13) 1 d PD A 1
F2A F 0.486(3) 0.3049(16) 0.5760(7) 0.127(11) Uiso 0.350(13) 1 d PD A 1
F3A F 0.353(2) 0.4562(17) 0.6031(9) 0.158(14) Uiso 0.350(13) 1 d PD A 1
F4A F 0.560(2) 0.4821(12) 0.6711(7) 0.096(8) Uiso 0.350(13) 1 d PD A 1
F5A F 0.696(2) 0.3284(14) 0.6435(8) 0.108(9) Uiso 0.350(13) 1 d PD A 1
F6A F 0.413(2) 0.3295(11) 0.6707(7) 0.070(7) Uiso 0.350(13) 1 d PD A 1
Sb1B Sb 0.5310(10) 0.4179(6) 0.6249(3) 0.0403(13) Uani 0.445(17) 1 d PD B 2
F1B F 0.6671(17) 0.4966(10) 0.5967(6) 0.088(6) Uiso 0.445(17) 1 d PD B 2
F2B F 0.4590(18) 0.3820(13) 0.5636(5) 0.100(7) Uiso 0.445(17) 1 d PD B 2
F3B F 0.3869(18) 0.5084(10) 0.6290(7) 0.095(6) Uiso 0.445(17) 1 d PD B 2
F4B F 0.6046(17) 0.4490(11) 0.6877(4) 0.077(6) Uiso 0.445(17) 1 d PD B 2
F5B F 0.6714(17) 0.3225(9) 0.6231(6) 0.075(6) Uiso 0.445(17) 1 d PD B 2
F6B F 0.3902(17) 0.3378(10) 0.6549(7) 0.067(5) Uiso 0.445(17) 1 d PD B 2
Sb1C Sb 0.5322(16) 0.4078(14) 0.6227(6) 0.069(6) Uani 0.204(14) 1 d PD C 3
F1C F 0.714(2) 0.468(2) 0.6117(11) 0.082(11) Uiso 0.204(14) 1 d PD C 3
F2C F 0.612(4) 0.3021(18) 0.5953(14) 0.122(18) Uiso 0.204(14) 1 d PD C 3
F3C F 0.464(4) 0.444(3) 0.5610(8) 0.16(2) Uiso 0.204(14) 1 d PD C 3
F4C F 0.448(3) 0.5126(16) 0.6501(11) 0.071(11) Uiso 0.204(14) 1 d PD C 3
F5C F 0.599(4) 0.371(3) 0.6845(9) 0.19(3) Uiso 0.204(14) 1 d PD C 3
F6C F 0.349(3) 0.3473(19) 0.6334(13) 0.088(13) Uiso 0.204(14) 1 d PD C 3

loop_
_atom_site_aniso_label
_atom_site_aniso_U_11
_atom_site_aniso_U_22
_atom_site_aniso_U_33
_atom_site_aniso_U_23
_atom_site_aniso_U_13
_atom_site_aniso_U_12
Os 0.04299(18) 0.03253(15) 0.02646(14) -0.00145(16) 0.00253(17) -0.00042(18)
Cl1 0.0506(14) 0.0591(14) 0.0465(13) -0.0017(12) 0.0126(12) -0.0072(12)
P1 0.0320(12) 0.0271(11) 0.0283(9) -0.0011(7) 0.0025(10) -0.0007(10)
C1 0.036(5) 0.034(5) 0.036(5) -0.006(4) 0.005(4) -0.006(4)
C2 0.047(6) 0.024(4) 0.028(4) 0.001(3) -0.001(4) -0.002(4)
C3 0.059(7) 0.036(5) 0.053(6) -0.002(4) -0.007(5) -0.008(5)
C4 0.059(7) 0.042(6) 0.063(7) -0.018(5) -0.015(6) -0.004(5)
C5 0.053(7) 0.049(6) 0.042(5) -0.010(4) -0.008(5) 0.000(5)
C6 0.036(5) 0.038(5) 0.044(5) -0.012(4) -0.008(4) -0.003(4)
C7 0.044(6) 0.033(5) 0.031(4) 0.001(4) -0.006(4) 0.000(4)
C8 0.041(6) 0.053(6) 0.075(7) 0.008(6) 0.003(5) 0.002(5)
C9 0.036(6) 0.060(7) 0.099(9) 0.006(7) 0.002(6) 0.006(5)
C10 0.053(7) 0.044(6) 0.088(8) 0.012(6) -0.003(6) 0.017(5)
C11 0.080(9) 0.035(6) 0.078(8) 0.006(5) 0.000(7) 0.004(6)
C12 0.053(7) 0.033(5) 0.051(6) 0.002(4) 0.000(5) 0.006(4)
C13 0.035(5) 0.030(5) 0.030(4) -0.002(3) 0.004(3) 0.000(3)
C14 0.036(5) 0.044(5) 0.039(4) -0.001(4) 0.001(4) 0.001(5)
C15 0.035(5) 0.067(7) 0.059(6) -0.003(6) 0.004(5) 0.002(6)
C16 0.054(6) 0.045(6) 0.057(6) -0.006(5) 0.020(5) -0.009(5)
C17 0.062(7) 0.034(5) 0.045(5) 0.001(4) 0.014(5) -0.003(5)
C18 0.043(5) 0.040(5) 0.040(5) 0.006(4) 0.002(4) 0.007(5)
C19 0.084(9) 0.049(6) 0.031(5) -0.006(4) -0.005(5) -0.012(6)
C20 0.090(10) 0.044(6) 0.038(5) -0.011(4) -0.008(5) -0.009(6)
C21 0.069(7) 0.054(6) 0.035(5) -0.013(5) -0.006(5) 0.015(6)
C22 0.065(7) 0.073(8) 0.026(4) -0.009(5) -0.002(4) 0.010(6)
C23 0.039(5) 0.067(6) 0.030(4) -0.003(5) 0.005(4) 0.010(6)
C24 0.046(6) 0.060(7) 0.041(5) -0.013(4) 0.001(4) -0.008(5)
C25 0.097(10) 0.070(8) 0.056(7) -0.019(6) 0.012(6) -0.043(7)
C26 0.054(7) 0.134(13) 0.032(5) -0.005(7) 0.004(5) 0.005(8)
C27 0.083(9) 0.168(15) 0.035(6) -0.026(8) 0.012(6) 0.014(10)
C28 0.080(10) 0.157(16) 0.078(9) 0.063(10) 0.033(8) -0.012(10)
N1 0.045(5) 0.037(4) 0.038(4) 0.009(3) -0.012(3) -0.007(3)
O1 0.069(5) 0.028(3) 0.063(4) 0.007(3) -0.018(4) -0.002(3)
C29 0.050(5) 0.028(4) 0.042(5) 0.005(4) 0.005(5) 0.005(5)
C30 0.082(8) 0.037(5) 0.070(6) 0.021(5) -0.022(8) -0.008(6)
C31 0.069(7) 0.032(5) 0.046(6) 0.014(4) -0.005(5) 0.001(5)
C32 0.054(6) 0.044(5) 0.041(5) 0.009(5) -0.005(5) 0.011(4)
C33 0.076(8) 0.046(6) 0.067(7) 0.002(6) 0.003(7) 0.019(6)
C34 0.074(9) 0.064(7) 0.066(7) 0.014(6) -0.018(6) 0.002(6)
Sb1A 0.041(2) 0.033(3) 0.056(3) 0.010(3) 0.0048(17) 0.004(2)
Sb1B 0.046(2) 0.029(2) 0.046(2) 0.005(2) 0.0091(16) 0.0008(19)
Sb1C 0.116(11) 0.045(9) 0.045(7) -0.014(6) 0.002(6) 0.001(7)

loop_
_atom_type_symbol
_atom_type_description
_atom_type_scat_dispersion_real
_atom_type_scat_dispersion_imag
_atom_type_scat_source
C C 0.0033 0.0016 'International Tables Vol C Tables 4.2.6.8 and 6.1.1.4'
H H 0.0000 0.0000 'International Tables Vol C Tables 4.2.6.8 and 6.1.1.4'
N N 0.0061 0.0033 'International Tables Vol C Tables 4.2.6.8 and 6.1.1.4'
O O 0.0106 0.0060 'International Tables Vol C Tables 4.2.6.8 and 6.1.1.4'
F F 0.0171 0.0103 'International Tables Vol C Tables 4.2.6.8 and 6.1.1.4'
P P 0.1023 0.0942 'International Tables Vol C Tables 4.2.6.8 and 6.1.1.4'
Cl Cl 0.1484 0.1585 'International Tables Vol C Tables 4.2.6.8 and 6.1.1.4'
Sb Sb -0.5866 1.5461 'International Tables Vol C Tables 4.2.6.8 and 6.1.1.4'
Os Os -1.2165 7.6030 'International Tables Vol C Tables 4.2.6.8 and 6.1.1.4'

loop_
_geom_angle_atom_site_label_1
_geom_angle_atom_site_label_2
_geom_angle_atom_site_label_3
_geom_angle
N1 Os C21 159.4(3)
N1 Os C20 156.6(4)
C21 Os C20 37.3(4)
N1 Os C24 96.4(3)
C21 Os C24 79.2(4)
C20 Os C24 66.4(4)
N1 Os C22 121.7(4)
C21 Os C22 38.2(4)
C20 Os C22 67.6(4)
C24 Os C22 66.6(4)
N1 Os C19 120.5(4)
C21 Os C19 67.0(4)
C20 Os C19 36.8(4)
C24 Os C19 36.9(4)
C22 Os C19 79.2(4)
N1 Os C23 98.4(3)
C21 Os C23 65.7(4)
C20 Os C23 78.0(4)
C24 Os C23 38.0(3)
C22 Os C23 35.0(3)
C19 Os C23 66.9(4)
N1 Os P1 84.48(19)
C21 Os P1 114.5(3)
C20 Os P1 93.2(3)
C24 Os P1 126.4(3)
C22 Os P1 151.4(3)
C19 Os P1 98.2(2)
C23 Os P1 164.2(3)
N1 Os Cl1 84.0(2)
C21 Os Cl1 89.2(3)
C20 Os Cl1 119.0(4)
C24 Os Cl1 148.0(3)
C22 Os Cl1 85.9(3)
C19 Os Cl1 155.4(3)
C23 Os Cl1 110.2(3)
P1 Os Cl1 85.54(8)
C13 P1 C7 106.8(4)
C13 P1 C1 98.9(4)
C7 P1 C1 107.3(4)
C13 P1 Os 119.4(3)
C7 P1 Os 112.2(3)
C1 P1 Os 111.0(3)
C6 C1 C2 117.9(8)
C6 C1 P1 120.9(7)
C2 C1 P1 121.2(7)
C3 C2 C1 121.2(8)
C3 C2 C29 116.5(8)
C1 C2 C29 122.2(7)
C2 C3 C4 118.7(9)
C2 C3 H3 118.9
C4 C3 H3 121.7
C5 C4 C3 120.4(9)
C5 C4 H4 130.7
C3 C4 H4 108.6
C4 C5 C6 120.8(9)
C4 C5 H5 120.6
C6 C5 H5 117.7
C5 C6 C1 120.9(9)
C5 C6 H6 113.3
C1 C6 H6 125.7
C8 C7 C12 119.6(10)
C8 C7 P1 119.1(8)
C12 C7 P1 121.0(8)
C7 C8 C9 120.1(10)
C7 C8 H8 122.7
C9 C8 H8 116.1
C10 C9 C8 119.9(11)
C10 C9 H9 121.6
C8 C9 H9 117.4
C11 C10 C9 119.5(10)
C11 C10 H10 121.7
C9 C10 H10 116.9
C10 C11 C12 121.1(11)
C10 C11 H11 116.4
C12 C11 H11 122.4
C11 C12 C7 119.8(11)
C11 C12 H12 123.5
C7 C12 H12 116.6
C14 C13 C18 117.9(8)
C14 C13 P1 120.4(6)
C18 C13 P1 121.4(7)
C15 C14 C13 119.9(8)
C15 C14 H14 120.2
C13 C14 H14 118.0
C16 C15 C14 121.9(10)
C16 C15 H15 119.1
C14 C15 H15 119.1
C15 C16 C17 119.5(9)
C15 C16 H16 125.2
C17 C16 H16 114.9
C16 C17 C18 119.5(9)
C16 C17 H17 124.1
C18 C17 H17 116.1
C17 C18 C13 121.3(9)
C17 C18 H18 122.6
C13 C18 H18 115.6
C20 C19 C24 116.8(10)
C20 C19 C25 122.4(10)
C24 C19 C25 120.8(12)
C20 C19 Os 68.8(6)
C24 C19 Os 68.9(6)
C25 C19 Os 134.6(7)
C21 C20 C19 121.5(10)
C21 C20 Os 69.8(6)
C19 C20 Os 74.4(6)
C21 C20 H20 109.7
C19 C20 H20 123.2
Os C20 H20 104.4
C20 C21 C22 121.6(11)
C20 C21 Os 72.9(6)
C22 C21 Os 74.7(6)
C20 C21 H21 117.4
C22 C21 H21 118.1
Os C21 H21 142.2
C23 C22 C21 117.9(10)
C23 C22 C26 122.3(10)
C21 C22 C26 119.8(10)
C23 C22 Os 73.2(5)
C21 C22 Os 67.1(5)
C26 C22 Os 132.6(8)
C22 C23 C24 120.4(9)
C22 C23 Os 71.8(5)
C24 C23 Os 68.2(5)
C22 C23 H23 112.5
C24 C23 H23 124.8
Os C23 H23 118.2
C19 C24 C23 121.3(10)
C19 C24 Os 74.2(6)
C23 C24 Os 73.9(5)
C19 C24 H24 128.1
C23 C24 H24 110.6
Os C24 H24 124.7
C19 C25 H25A 109.5
C19 C25 H25B 109.5
H25A C25 H25B 109.5
C19 C25 H25C 109.5
H25A C25 H25C 109.5
H25B C25 H25C 109.5
C28 C26 C22 114.6(11)
C28 C26 C27 110.9(11)
C22 C26 C27 107.6(11)
C28 C26 H26 99.8
C22 C26 H26 109.9
C27 C26 H26 114.1
C26 C27 H27A 109.5
C26 C27 H27B 109.5
H27A C27 H27B 109.5
C26 C27 H27C 109.5
H27A C27 H27C 109.5
H27B C27 H27C 109.5
C26 C28 H28A 109.5
C26 C28 H28B 109.5
H28A C28 H28B 109.5
C26 C28 H28C 109.5
H28A C28 H28C 109.5
H28B C28 H28C 109.5
C29 N1 C31 108.6(7)
C29 N1 Os 126.3(6)
C31 N1 Os 123.9(6)
C29 O1 C30 106.1(7)
N1 C29 O1 114.0(8)
N1 C29 C2 132.5(7)
O1 C29 C2 113.4(7)
O1 C30 C31 104.2(7)
O1 C30 H30A 110.0
C31 C30 H30A 117.8
O1 C30 H30B 111.5
C31 C30 H30B 113.5
H30A C30 H30B 100.0
N1 C31 C32 114.1(7)
N1 C31 C30 100.0(8)
C32 C31 C30 115.5(9)
N1 C31 H31 109.4
C32 C31 H31 107.8
C30 C31 H31 109.9
C31 C32 C33 114.2(9)
C31 C32 C34 109.2(8)
C33 C32 C34 109.6(9)
C31 C32 H32 110.4
C33 C32 H32 116.3
C34 C32 H32 95.5
C32 C33 H33A 109.5
C32 C33 H33B 109.5
H33A C33 H33B 109.5
C32 C33 H33C 109.5
H33A C33 H33C 109.5
H33B C33 H33C 109.5
C32 C34 H34A 109.5
C32 C34 H34B 109.5
H34A C34 H34B 109.5
C32 C34 H34C 109.5
H34A C34 H34C 109.5
H34B C34 H34C 109.5
F2A Sb1A F5A 90.9(8)
F2A Sb1A F1A 90.6(8)
F5A Sb1A F1A 91.1(8)
F2A Sb1A F6A 92.4(8)
F5A Sb1A F6A 88.7(7)
F1A Sb1A F6A 177.0(9)
F2A Sb1A F3A 89.4(8)
F5A Sb1A F3A 179.5(9)
F1A Sb1A F3A 89.2(8)
F6A Sb1A F3A 90.9(7)
F2A Sb1A F4A 178.2(9)
F5A Sb1A F4A 90.8(8)
F1A Sb1A F4A 89.8(8)
F6A Sb1A F4A 87.2(7)
F3A Sb1A F4A 88.9(8)
F1B Sb1B F3B 91.4(6)
F1B Sb1B F2B 91.5(7)
F3B Sb1B F2B 91.2(7)
F1B Sb1B F5B 91.4(6)
F3B Sb1B F5B 177.1(7)
F2B Sb1B F5B 89.5(7)
F1B Sb1B F4B 90.0(6)
F3B Sb1B F4B 90.5(7)
F2B Sb1B F4B 177.6(8)
F5B Sb1B F4B 88.7(7)
F1B Sb1B F6B 179.1(8)
F3B Sb1B F6B 88.1(6)
F2B Sb1B F6B 89.2(7)
F5B Sb1B F6B 89.0(6)
F4B Sb1B F6B 89.2(7)
F2C Sb1C F5C 90.1(9)
F2C Sb1C F4C 178.9(10)
F5C Sb1C F4C 90.0(9)
F2C Sb1C F1C 90.3(8)
F5C Sb1C F1C 90.6(9)
F4C Sb1C F1C 90.8(9)
F2C Sb1C F3C 90.2(9)
F5C Sb1C F3C 179.4(11)
F4C Sb1C F3C 89.7(9)
F1C Sb1C F3C 89.9(9)
F2C Sb1C F6C 89.7(9)
F5C Sb1C F6C 89.7(9)
F4C Sb1C F6C 89.2(8)
F1C Sb1C F6C 179.7(11)
F3C Sb1C F6C 89.7(9)

loop_
_geom_bond_atom_site_label_1
_geom_bond_atom_site_label_2
_geom_bond_distance
Os N1 2.114(7)
Os C21 2.163(10)
Os C20 2.203(10)
Os C24 2.205(10)
Os C22 2.265(9)
Os C19 2.275(11)
Os C23 2.282(8)
Os P1 2.313(2)
Os Cl1 2.419(3)
P1 C13 1.818(9)
P1 C7 1.818(9)
P1 C1 1.830(9)
C1 C6 1.392(12)
C1 C2 1.414(12)
C2 C3 1.366(12)
C2 C29 1.483(12)
C3 C4 1.412(14)
C3 H3 0.9490
C4 C5 1.359(14)
C4 H4 1.0032
C5 C6 1.367(12)
C5 H5 0.9573
C6 H6 0.9498
C7 C8 1.375(14)
C7 C12 1.384(13)
C8 C9 1.393(15)
C8 H8 1.0575
C9 C10 1.375(15)
C9 H9 0.9487
C10 C11 1.371(17)
C10 H10 1.0258
C11 C12 1.373(14)
C11 H11 1.0512
C12 H12 1.0544
C13 C14 1.387(12)
C13 C18 1.395(11)
C14 C15 1.369(12)
C14 H14 0.9498
C15 C16 1.363(13)
C15 H15 0.9500
C16 C17 1.373(14)
C16 H16 0.9561
C17 C18 1.380(13)
C17 H17 0.9968
C18 H18 0.9178
C19 C20 1.415(16)
C19 C24 1.420(14)
C19 C25 1.506(15)
C20 C21 1.397(15)
C20 H20 0.9935
C21 C22 1.450(14)
C21 H21 0.9086
C22 C23 1.367(13)
C22 C26 1.525(15)
C23 C24 1.461(13)
C23 H23 1.1135
C24 H24 1.0234
C25 H25A 0.9800
C25 H25B 0.9800
C25 H25C 0.9800
C26 C28 1.49(2)
C26 C27 1.547(16)
C26 H26 1.0651
C27 H27A 0.9800
C27 H27B 0.9800
C27 H27C 0.9800
C28 H28A 0.9800
C28 H28B 0.9800
C28 H28C 0.9800
N1 C29 1.293(11)
N1 C31 1.507(11)
O1 C29 1.365(9)
O1 C30 1.442(11)
C30 C31 1.518(13)
C30 H30A 0.8452
C30 H30B 1.1560
C31 C32 1.514(14)
C31 H31 1.0390
C32 C33 1.534(14)
C32 C34 1.546(13)
C32 H32 0.9882
C33 H33A 0.9800
C33 H33B 0.9800
C33 H33C 0.9800
C34 H34A 0.9800
C34 H34B 0.9800
C34 H34C 0.9800
Sb1A F2A 1.845(13)
Sb1A F5A 1.852(13)
Sb1A F1A 1.859(13)
Sb1A F6A 1.871(12)
Sb1A F3A 1.877(13)
Sb1A F4A 1.885(13)
Sb1B F1B 1.836(11)
Sb1B F3B 1.845(12)
Sb1B F2B 1.864(12)
Sb1B F5B 1.872(11)
Sb1B F4B 1.885(12)
Sb1B F6B 1.897(11)
Sb1C F2C 1.861(14)
Sb1C F5C 1.862(14)
Sb1C F4C 1.863(14)
Sb1C F1C 1.864(14)
Sb1C F3C 1.865(14)
Sb1C F6C 1.873(14)

loop_
_geom_torsion_atom_site_label_1
_geom_torsion_atom_site_label_2
_geom_torsion_atom_site_label_3
_geom_torsion_atom_site_label_4
_geom_torsion
N1 Os P1 C13 70.4(4)
C21 Os P1 C13 -118.1(5)
C20 Os P1 C13 -86.3(5)
C24 Os P1 C13 -23.5(5)
C22 Os P1 C13 -132.2(7)
C19 Os P1 C13 -49.7(4)
C23 Os P1 C13 -31.1(11)
Cl1 Os P1 C13 154.8(3)
N1 Os P1 C7 -163.6(4)
C21 Os P1 C7 7.9(5)
C20 Os P1 C7 39.7(5)
C24 Os P1 C7 102.5(5)
C22 Os P1 C7 -6.2(7)
C19 Os P1 C7 76.3(5)
C23 Os P1 C7 94.9(11)
Cl1 Os P1 C7 -79.2(3)
N1 Os P1 C1 -43.6(4)
C21 Os P1 C1 128.0(5)
C20 Os P1 C1 159.7(5)
C24 Os P1 C1 -137.5(5)
C22 Os P1 C1 113.8(7)
C19 Os P1 C1 -163.6(5)
C23 Os P1 C1 -145.0(11)
Cl1 Os P1 C1 40.9(3)
C13 P1 C1 C6 84.0(8)
C7 P1 C1 C6 -26.7(9)
Os P1 C1 C6 -149.7(7)
C13 P1 C1 C2 -93.4(8)
C7 P1 C1 C2 155.8(7)
Os P1 C1 C2 32.9(8)
C6 C1 C2 C3 1.8(14)
P1 C1 C2 C3 179.3(8)
C6 C1 C2 C29 -176.4(8)
P1 C1 C2 C29 1.1(12)
C1 C2 C3 C4 -1.4(15)
C29 C2 C3 C4 176.9(9)
C2 C3 C4 C5 0.0(17)
C3 C4 C5 C6 1.0(17)
C4 C5 C6 C1 -0.6(16)
C2 C1 C6 C5 -0.8(14)
P1 C1 C6 C5 -178.3(8)
C13 P1 C7 C8 -160.8(8)
C1 P1 C7 C8 -55.6(9)
Os P1 C7 C8 66.6(8)
C13 P1 C7 C12 25.7(8)
C1 P1 C7 C12 130.9(7)
Os P1 C7 C12 -106.9(7)
C12 C7 C8 C9 -3.1(15)
P1 C7 C8 C9 -176.7(9)
C7 C8 C9 C10 3.2(18)
C8 C9 C10 C11 -1.6(19)
C9 C10 C11 C12 0.0(19)
C10 C11 C12 C7 0.1(17)
C8 C7 C12 C11 1.5(14)
P1 C7 C12 C11 175.0(8)
C7 P1 C13 C14 -142.3(7)
C1 P1 C13 C14 106.5(8)
Os P1 C13 C14 -13.8(8)
C7 P1 C13 C18 43.5(8)
C1 P1 C13 C18 -67.7(8)
Os P1 C13 C18 172.0(6)
C18 C13 C14 C15 -1.9(14)
P1 C13 C14 C15 -176.3(8)
C13 C14 C15 C16 1.3(17)
C14 C15 C16 C17 0.7(17)
C15 C16 C17 C18 -2.1(15)
C16 C17 C18 C13 1.5(14)
C14 C13 C18 C17 0.5(13)
P1 C13 C18 C17 174.8(7)
N1 Os C19 C20 -172.7(5)
C21 Os C19 C20 28.8(6)
C24 Os C19 C20 131.9(9)
C22 Os C19 C20 66.8(6)
C23 Os C19 C20 101.1(7)
P1 Os C19 C20 -84.3(6)
Cl1 Os C19 C20 12.9(10)
N1 Os C19 C24 55.4(6)
C21 Os C19 C24 -103.1(6)
C20 Os C19 C24 -131.9(9)
C22 Os C19 C24 -65.1(6)
C23 Os C19 C24 -30.8(6)
P1 Os C19 C24 143.8(5)
Cl1 Os C19 C24 -119.0(7)
N1 Os C19 C25 -57.6(13)
C21 Os C19 C25 144.0(13)
C20 Os C19 C25 115.2(14)
C24 Os C19 C25 -113.0(15)
C22 Os C19 C25 -178.1(13)
C23 Os C19 C25 -143.7(14)
P1 Os C19 C25 30.8(13)
Cl1 Os C19 C25 128.0(11)
C24 C19 C20 C21 -2.7(14)
C25 C19 C20 C21 176.1(9)
Os C19 C20 C21 -53.7(8)
C24 C19 C20 Os 51.1(8)
C25 C19 C20 Os -130.2(9)
N1 Os C20 C21 148.9(7)
C24 Os C20 C21 103.7(7)
C22 Os C20 C21 30.5(6)
C19 Os C20 C21 132.9(9)
C23 Os C20 C21 65.5(6)
P1 Os C20 C21 -127.7(6)
Cl1 Os C20 C21 -41.0(7)
N1 Os C20 C19 16.0(12)
C21 Os C20 C19 -132.9(9)
C24 Os C20 C19 -29.2(5)
C22 Os C20 C19 -102.4(7)
C23 Os C20 C19 -67.3(6)
P1 Os C20 C19 99.4(6)
Cl1 Os C20 C19 -173.9(5)
C19 C20 C21 C22 -3.3(15)
Os C20 C21 C22 -59.2(8)
C19 C20 C21 Os 55.9(8)
N1 Os C21 C20 -144.4(10)
C24 Os C21 C20 -65.0(7)
C22 Os C21 C20 -130.7(10)
C19 Os C21 C20 -28.5(6)
C23 Os C21 C20 -102.4(7)
P1 Os C21 C20 60.2(7)
Cl1 Os C21 C20 145.0(6)
N1 Os C21 C22 -13.8(14)
C20 Os C21 C22 130.7(10)
C24 Os C21 C22 65.7(7)
C19 Os C21 C22 102.2(7)
C23 Os C21 C22 28.3(6)
P1 Os C21 C22 -169.1(5)
Cl1 Os C21 C22 -84.4(6)
C20 C21 C22 C23 3.6(14)
Os C21 C22 C23 -54.6(9)
C20 C21 C22 C26 -174.4(9)
Os C21 C22 C26 127.3(10)
C20 C21 C22 Os 58.3(8)
N1 Os C22 C23 -54.5(8)
C21 Os C22 C23 131.2(10)
C20 Os C22 C23 101.3(8)
C24 Os C22 C23 28.4(6)
C19 Os C22 C23 64.8(7)
P1 Os C22 C23 152.2(6)
Cl1 Os C22 C23 -134.9(7)
N1 Os C22 C21 174.4(6)
C20 Os C22 C21 -29.8(7)
C24 Os C22 C21 -102.8(7)
C19 Os C22 C21 -66.3(7)
C23 Os C22 C21 -131.2(10)
P1 Os C22 C21 21.1(11)
Cl1 Os C22 C21 94.0(6)
N1 Os C22 C26 64.2(12)
C21 Os C22 C26 -110.1(13)
C20 Os C22 C26 -139.9(12)
C24 Os C22 C26 147.1(12)
C19 Os C22 C26 -176.5(12)
C23 Os C22 C26 118.7(14)
P1 Os C22 C26 -89.1(13)
Cl1 Os C22 C26 -16.2(11)
C21 C22 C23 C24 2.0(14)
C26 C22 C23 C24 180.0(10)
Os C22 C23 C24 -49.8(8)
C21 C22 C23 Os 51.7(8)
C26 C22 C23 Os -130.2(11)
N1 Os C23 C22 135.5(7)
C21 Os C23 C22 -30.7(7)
C20 Os C23 C22 -67.9(7)
C24 Os C23 C22 -134.8(10)
C19 Os C23 C22 -104.8(8)
P1 Os C23 C22 -124.9(10)
Cl1 Os C23 C22 48.9(7)
N1 Os C23 C24 -89.6(6)
C21 Os C23 C24 104.1(7)
C20 Os C23 C24 66.9(7)
C22 Os C23 C24 134.8(10)
C19 Os C23 C24 30.0(6)
P1 Os C23 C24 9.9(14)
Cl1 Os C23 C24 -176.3(5)
C20 C19 C24 C23 8.3(13)
C25 C19 C24 C23 -170.5(9)
Os C19 C24 C23 59.3(8)
C20 C19 C24 Os -51.0(8)
C25 C19 C24 Os 130.2(9)
C22 C23 C24 C19 -8.2(14)
Os C23 C24 C19 -59.5(8)
C22 C23 C24 Os 51.4(9)
N1 Os C24 C19 -134.4(6)
C21 Os C24 C19 65.9(6)
C20 Os C24 C19 29.1(6)
C22 Os C24 C19 103.8(7)
C23 Os C24 C19 130.1(9)
P1 Os C24 C19 -46.6(7)
Cl1 Os C24 C19 136.6(6)
N1 Os C24 C23 95.5(6)
C21 Os C24 C23 -64.1(6)
C20 Os C24 C23 -101.0(7)
C22 Os C24 C23 -26.3(6)
C19 Os C24 C23 -130.1(9)
P1 Os C24 C23 -176.7(5)
Cl1 Os C24 C23 6.5(9)
C23 C22 C26 C28 33.5(16)
C21 C22 C26 C28 -148.5(11)
Os C22 C26 C28 -63.2(14)
C23 C22 C26 C27 -90.4(14)
C21 C22 C26 C27 87.6(12)
Os C22 C26 C27 172.9(9)
C21 Os N1 C29 -113.0(11)
C20 Os N1 C29 129.8(10)
C24 Os N1 C29 170.7(8)
C22 Os N1 C29 -122.9(8)
C19 Os N1 C29 140.9(7)
C23 Os N1 C29 -151.0(8)
P1 Os N1 C29 44.6(7)
Cl1 Os N1 C29 -41.5(7)
C21 Os N1 C31 53.1(14)
C20 Os N1 C31 -64.2(11)
C24 Os N1 C31 -23.3(7)
C22 Os N1 C31 43.1(8)
C19 Os N1 C31 -53.1(8)
C23 Os N1 C31 15.0(8)
P1 Os N1 C31 -149.4(7)
Cl1 Os N1 C31 124.5(7)
C31 N1 C29 O1 -4.5(11)
Os N1 C29 O1 163.3(6)
C31 N1 C29 C2 169.8(10)
Os N1 C29 C2 -22.4(15)
C30 O1 C29 N1 -13.3(11)
C30 O1 C29 C2 171.2(8)
C3 C2 C29 N1 170.0(11)
C1 C2 C29 N1 -11.7(16)
C3 C2 C29 O1 -15.7(13)
C1 C2 C29 O1 162.6(9)
C29 O1 C30 C31 24.7(11)
C29 N1 C31 C32 -104.9(9)
Os N1 C31 C32 87.0(9)
C29 N1 C31 C30 19.0(10)
Os N1 C31 C30 -149.1(7)
O1 C30 C31 N1 -25.7(11)
O1 C30 C31 C32 97.2(10)
N1 C31 C32 C33 70.2(10)
C30 C31 C32 C33 -44.8(11)
N1 C31 C32 C34 -166.7(8)
C30 C31 C32 C34 78.2(11)
